data_4511763
loop_
_publ_author_name
'Suponitsky, Kyrill Yu.'
'Lyssenko, Konstantin A.'
'Ananyev, Ivan V.'
'Kozeev, Andrei M.'
'Sheremetev, Aleksei B.'

_publ_section_title
;
 Role of Weak Intermolecular Interactions in the Crystal Structure of
 Tetrakis-furazano[3,4-c:3&#x2032;,4&#x2032;-g:3&#x2033;,4&#x2033;-k:3&#x2034;,4&#x2034;-o][1,2,5,6,9,10,13,14]octaazacyclohexadecine
 and Its Solvates
;
_journal_issue 9
_journal_name_full 'Crystal Growth &amp; Design'
_journal_page_first 4439
_journal_paper_doi 10.1021/cg500533f
_journal_volume 14
_journal_year 2014
_chemical_formula_moiety 'C8 N16 O4, 0.5(C2 H4 Cl2)'
_chemical_formula_sum 'C9 H2 Cl N16 O4'
_chemical_formula_weight 433.72
_chemical_name_systematic
; 
 ? 
;
_space_group_IT_number 15
_symmetry_cell_setting monoclinic
_symmetry_space_group_name_Hall '-C 2yc'
_symmetry_space_group_name_H-M 'C 1 2/c 1'
_atom_sites_solution_hydrogens geom
_atom_sites_solution_primary direct
_atom_sites_solution_secondary difmap
_audit_creation_method SHELXL-97
_cell_angle_alpha 90.00
_cell_angle_beta 108.6860(10)
_cell_angle_gamma 90.00
_cell_formula_units_Z 8
_cell_length_a 30.4180(5)
_cell_length_b 7.08340(10)
_cell_length_c 16.0390(2)
_cell_measurement_reflns_used 9902
_cell_measurement_temperature 100(2)
_cell_measurement_theta_max 60.10
_cell_measurement_theta_min 2.96
_cell_volume 3273.65(8)
_computing_cell_refinement 'SAINT (Bruker, 2009)'
_computing_data_collection 'APEX (Bruker, 2009)'
_computing_data_reduction 'SAINT (Bruker, 2009)'
_computing_molecular_graphics 'SHELXTL (Sheldrick, 2008)'
_computing_publication_material 'SHELXTL (Sheldrick, 2008) and PLATON (Spek, 2009)'
_computing_structure_refinement 'SHELXTL (Sheldrick, 2008)'
_computing_structure_solution 'SHELXTL (Sheldrick, 2008)'
_diffrn_ambient_temperature 100(2)
_diffrn_measured_fraction_theta_full 0.991
_diffrn_measured_fraction_theta_max 0.991
_diffrn_measurement_device_type 'Bruker APEX-II CCD'
_diffrn_measurement_method '\f and \w scans'
_diffrn_radiation_monochromator graphite
_diffrn_radiation_source 'sealed tube'
_diffrn_radiation_type MoK\a
_diffrn_radiation_wavelength 0.71073
_diffrn_reflns_av_R_equivalents 0.0343
_diffrn_reflns_av_sigmaI/netI 0.0161
_diffrn_reflns_limit_h_max 74
_diffrn_reflns_limit_h_min -74
_diffrn_reflns_limit_k_max 17
_diffrn_reflns_limit_k_min -17
_diffrn_reflns_limit_l_max 39
_diffrn_reflns_limit_l_min -38
_diffrn_reflns_number 248117
_diffrn_reflns_theta_full 60.00
_diffrn_reflns_theta_max 60.00
_diffrn_reflns_theta_min 1.41
_diffrn_standards_decay_% 0
_diffrn_standards_number 0
_exptl_absorpt_coefficient_mu 0.300
_exptl_absorpt_correction_type none
_exptl_crystal_colour orange
_exptl_crystal_density_diffrn 1.760
_exptl_crystal_density_method 'not measured'
_exptl_crystal_description prizm
_exptl_crystal_F_000 1736
_exptl_crystal_size_max 0.26
_exptl_crystal_size_mid 0.22
_exptl_crystal_size_min 0.16
_refine_diff_density_max 0.672
_refine_diff_density_min -0.589
_refine_diff_density_rms 0.099
_refine_ls_extinction_method none
_refine_ls_goodness_of_fit_ref 1.145
_refine_ls_hydrogen_treatment constr
_refine_ls_matrix_type full
_refine_ls_number_parameters 280
_refine_ls_number_reflns 24590
_refine_ls_number_restraints 0
_refine_ls_restrained_S_all 1.145
_refine_ls_R_factor_all 0.0633
_refine_ls_R_factor_gt 0.0402
_refine_ls_shift/su_max 0.001
_refine_ls_shift/su_mean 0.000
_refine_ls_structure_factor_coef Fsqd
_refine_ls_weighting_details 'calc w=1/[\s^2^(Fo^2^)+(0.0626P)^2^+0.6114P] where P=(Fo^2^+2Fc^2^)/3'
_refine_ls_weighting_scheme calc
_refine_ls_wR_factor_gt 0.1082
_refine_ls_wR_factor_ref 0.1371
_reflns_number_gt 17842
_reflns_number_total 24590
_reflns_threshold_expression I>2\s(I)
_cod_data_source_file cg500533f_si_002.cif
_cod_data_source_block 1_DCE
_cod_depositor_comments
;
The following automatic conversions were performed:

'_symmetry_cell_setting' value 'Monoclinic' changed to 'monoclinic'
according to
/usr/data/users/saulius/crontab/automatic-downloads/rss-feeds/ACS/lib/dictionaries/cif_core.dic
dictionary named 'cif_core.dic' version 2.4.2 from 2011-04-26.

Automatic conversion script
Id: cif_fix_values 2281 2013-09-26 08:29:07Z andrius 

 Adding full bibliography for 4511762--4511764.cif.
;
_cod_original_sg_symbol_H-M 'C 2/c'
_cod_database_code 4511763

loop_
_symmetry_equiv_pos_as_xyz
'x, y, z'
'-x, y, -z+1/2'
'x+1/2, y+1/2, z'
'-x+1/2, y+1/2, -z+1/2'
'-x, -y, -z'
'x, -y, z-1/2'
'-x+1/2, -y+1/2, -z'
'x+1/2, -y+1/2, z-1/2'

loop_
_atom_site_label
_atom_site_type_symbol
_atom_site_fract_x
_atom_site_fract_y
_atom_site_fract_z
_atom_site_U_iso_or_equiv
_atom_site_adp_type
_atom_site_occupancy
_atom_site_symmetry_multiplicity
_atom_site_calc_flag
_atom_site_refinement_flags
_atom_site_disorder_group
O1 O 0.510313(13) 0.68698(6) 0.53152(2) 0.01930(5) Uani 1 1 d . .
O2 O 0.554654(15) 1.53982(5) 0.81468(3) 0.01861(5) Uani 1 1 d . .
O3 O 0.627594(14) 0.73352(6) 1.12851(2) 0.01864(5) Uani 1 1 d . .
O4 O 0.758840(13) 0.64524(8) 0.81205(3) 0.02573(8) Uani 1 1 d . .
N1 N 0.555391(14) 0.63383(6) 0.57845(2) 0.01628(5) Uani 1 1 d . .
N2 N 0.496622(13) 0.84053(6) 0.56769(3) 0.01752(5) Uani 1 1 d . .
N3 N 0.548162(16) 1.40697(6) 0.74859(3) 0.01740(5) Uani 1 1 d . .
N4 N 0.574188(15) 1.46206(5) 0.89594(3) 0.01696(5) Uani 1 1 d . .
N5 N 0.603973(14) 0.88055(6) 1.07601(2) 0.01693(5) Uani 1 1 d . .
N6 N 0.655315(15) 0.63995(6) 1.09046(3) 0.01734(5) Uani 1 1 d . .
N7 N 0.742446(14) 0.67368(8) 0.88233(3) 0.02081(7) Uani 1 1 d . .
N8 N 0.724645(14) 0.66602(9) 0.73320(3) 0.02241(8) Uani 1 1 d . .
N9 N 0.528333(12) 1.04413(5) 0.68535(2) 0.01427(4) Uani 1 1 d . .
N10 N 0.566133(12) 1.08146(5) 0.74352(2) 0.01328(4) Uani 1 1 d . .
N11 N 0.600113(14) 1.16531(5) 0.95460(2) 0.01542(5) Uani 1 1 d . .
N12 N 0.598423(12) 0.99501(5) 0.93273(2) 0.01302(4) Uani 1 1 d . .
N13 N 0.675316(13) 0.66082(5) 0.96245(2) 0.01528(5) Uani 1 1 d . .
N14 N 0.669523(12) 0.76365(5) 0.89611(2) 0.01389(4) Uani 1 1 d . .
N15 N 0.645625(13) 0.73491(6) 0.68338(2) 0.01549(5) Uani 1 1 d . .
N16 N 0.611570(12) 0.73859(5) 0.71109(2) 0.01352(4) Uani 1 1 d . .
C1 C 0.568895(13) 0.75518(6) 0.64260(2) 0.01273(4) Uani 1 1 d . .
C2 C 0.531947(13) 0.88448(6) 0.63650(2) 0.01329(5) Uani 1 1 d . .
C3 C 0.563497(14) 1.24900(5) 0.78917(2) 0.01304(4) Uani 1 1 d . .
C4 C 0.580235(14) 1.28323(5) 0.88193(2) 0.01350(5) Uani 1 1 d . .
C5 C 0.617185(13) 0.87580(6) 1.00626(2) 0.01309(4) Uani 1 1 d . .
C6 C 0.649269(14) 0.72392(6) 1.01501(2) 0.01365(5) Uani 1 1 d . .
C7 C 0.698349(13) 0.71051(6) 0.84652(3) 0.01467(5) Uani 1 1 d . .
C8 C 0.687210(14) 0.70730(7) 0.75269(3) 0.01555(5) Uani 1 1 d . .
Cl1 Cl 0.695393(6) 1.22258(2) 0.874978(13) 0.02779(3) Uani 1 1 d . .
C1S C 0.75251(3) 1.22356(14) 0.95651(7) 0.02635(14) Uani 0.72 1 d P 1
H1SA H 0.7668 1.0970 0.9603 0.032 Uiso 0.72 1 calc PR 1
H1SB H 0.7727 1.3158 0.9399 0.032 Uiso 0.72 1 calc PR 1
C1S' C 0.72503(9) 1.2231(4) 0.9919(2) 0.0306(5) Uani 0.28 1 d P 2
H1SC H 0.7102 1.3147 1.0211 0.037 Uiso 0.28 1 calc PR 2
H1SD H 0.7233 1.0963 1.0166 0.037 Uiso 0.28 1 calc PR 2

loop_
_atom_site_aniso_label
_atom_site_aniso_U_11
_atom_site_aniso_U_22
_atom_site_aniso_U_33
_atom_site_aniso_U_23
_atom_site_aniso_U_13
_atom_site_aniso_U_12
O1 0.01791(12) 0.02206(13) 0.01481(10) -0.00585(9) 0.00086(9) -0.00146(10)
O2 0.02563(14) 0.01191(9) 0.01894(12) 0.00159(8) 0.00804(11) 0.00018(9)
O3 0.02015(12) 0.02302(14) 0.01229(9) 0.00426(9) 0.00455(8) -0.00045(10)
O4 0.01127(10) 0.0399(2) 0.02522(16) -0.01032(16) 0.00471(10) 0.00138(12)
N1 0.01729(12) 0.01722(12) 0.01348(10) -0.00350(9) 0.00373(9) -0.00084(9)
N2 0.01435(11) 0.02175(14) 0.01388(10) -0.00302(10) 0.00092(8) 0.00014(10)
N3 0.02337(15) 0.01477(11) 0.01496(11) 0.00273(9) 0.00738(10) 0.00145(10)
N4 0.02157(14) 0.01263(10) 0.01627(11) -0.00149(9) 0.00549(10) -0.00092(9)
N5 0.01823(12) 0.02133(14) 0.01151(9) 0.00155(9) 0.00517(9) 0.00109(10)
N6 0.01856(12) 0.01774(12) 0.01366(10) 0.00360(9) 0.00228(9) -0.00001(10)
N7 0.01197(11) 0.02770(18) 0.02059(14) -0.00628(13) 0.00220(10) 0.00164(11)
N8 0.01308(11) 0.0339(2) 0.02141(15) -0.00752(15) 0.00710(11) -0.00065(12)
N9 0.01376(10) 0.01686(11) 0.01186(9) -0.00124(8) 0.00361(7) 0.00117(8)
N10 0.01427(10) 0.01510(10) 0.01048(8) -0.00090(7) 0.00398(7) 0.00061(8)
N11 0.01978(12) 0.01403(10) 0.01111(9) -0.00097(8) 0.00307(8) 0.00079(9)
N12 0.01488(10) 0.01355(9) 0.01027(8) 0.00001(7) 0.00354(7) 0.00110(7)
N13 0.01604(11) 0.01470(10) 0.01366(10) 0.00017(8) 0.00274(8) 0.00247(8)
N14 0.01337(10) 0.01452(10) 0.01334(9) -0.00063(8) 0.00365(8) 0.00122(8)
N15 0.01343(10) 0.02014(13) 0.01368(10) -0.00151(9) 0.00541(8) 0.00035(9)
N16 0.01217(9) 0.01675(11) 0.01177(9) -0.00068(8) 0.00401(7) 0.00014(8)
C1 0.01285(10) 0.01504(11) 0.01023(9) -0.00078(8) 0.00360(8) -0.00044(8)
C2 0.01238(10) 0.01638(12) 0.01055(9) -0.00128(8) 0.00289(8) -0.00002(8)
C3 0.01508(11) 0.01322(11) 0.01142(9) 0.00035(8) 0.00510(8) 0.00016(8)
C4 0.01603(12) 0.01233(10) 0.01189(10) -0.00082(8) 0.00412(9) -0.00027(8)
C5 0.01414(11) 0.01457(11) 0.00985(9) 0.00028(8) 0.00286(8) 0.00033(8)
C6 0.01417(11) 0.01377(11) 0.01130(10) 0.00068(8) 0.00167(8) 0.00006(8)
C7 0.01155(10) 0.01628(12) 0.01545(12) -0.00292(10) 0.00333(9) 0.00050(9)
C8 0.01205(11) 0.01925(14) 0.01583(12) -0.00337(10) 0.00513(9) -0.00029(9)
Cl1 0.02416(6) 0.02318(6) 0.03760(8) 0.00023(5) 0.01211(5) -0.00113(4)
C1S 0.0219(3) 0.0305(4) 0.0292(3) 0.0052(3) 0.0118(3) 0.0069(2)
C1S' 0.0234(8) 0.0252(8) 0.0473(14) 0.0087(9) 0.0168(9) 0.0011(6)

loop_
_atom_type_symbol
_atom_type_description
_atom_type_scat_dispersion_real
_atom_type_scat_dispersion_imag
_atom_type_scat_source
C C 0.0033 0.0016 'International Tables Vol C Tables 4.2.6.8 and 6.1.1.4'
H H 0.0000 0.0000 'International Tables Vol C Tables 4.2.6.8 and 6.1.1.4'
N N 0.0061 0.0033 'International Tables Vol C Tables 4.2.6.8 and 6.1.1.4'
O O 0.0106 0.0060 'International Tables Vol C Tables 4.2.6.8 and 6.1.1.4'
Cl Cl 0.1484 0.1585 'International Tables Vol C Tables 4.2.6.8 and 6.1.1.4'

loop_
_geom_angle_atom_site_label_1
_geom_angle_atom_site_label_2
_geom_angle_atom_site_label_3
_geom_angle
_geom_angle_site_symmetry_1
N2 O1 N1 111.71(3) .
N4 O2 N3 111.66(3) .
N6 O3 N5 111.61(3) .
N8 O4 N7 111.86(4) .
C1 N1 O1 104.84(4) .
C2 N2 O1 105.63(4) .
C3 N3 O2 105.12(3) .
C4 N4 O2 105.60(3) .
C5 N5 O3 105.04(4) .
C6 N6 O3 105.66(4) .
C7 N7 O4 104.96(4) .
C8 N8 O4 105.45(4) .
N10 N9 C2 111.64(3) .
N9 N10 C3 111.86(3) .
N12 N11 C4 111.87(3) .
N11 N12 C5 111.85(3) .
N14 N13 C6 111.83(3) .
N13 N14 C7 112.30(4) .
N16 N15 C8 111.09(3) .
N15 N16 C1 112.64(3) .
N1 C1 N16 122.59(4) .
N1 C1 C2 109.08(3) .
N16 C1 C2 127.88(3) .
N2 C2 N9 118.30(4) .
N2 C2 C1 108.72(4) .
N9 C2 C1 132.89(3) .
N3 C3 N10 122.28(4) .
N3 C3 C4 108.97(4) .
N10 C3 C4 128.47(3) .
N4 C4 N11 118.68(4) .
N4 C4 C3 108.64(4) .
N11 C4 C3 132.68(4) .
N5 C5 N12 123.16(4) .
N5 C5 C6 108.88(3) .
N12 C5 C6 127.74(3) .
N6 C6 N13 118.19(4) .
N6 C6 C5 108.82(4) .
N13 C6 C5 132.90(3) .
N7 C7 N14 122.82(4) .
N7 C7 C8 108.83(4) .
N14 C7 C8 128.01(4) .
N8 C8 N15 118.32(4) .
N8 C8 C7 108.90(4) .
N15 C8 C7 132.76(4) .
C1S' Cl1 C1S 37.18(8) .
C1S C1S Cl1 108.25(8) 7_677
C1S C1S H1SA 110.0 7_677
Cl1 C1S H1SA 110.0 .
C1S C1S H1SB 110.0 7_677
Cl1 C1S H1SB 110.0 .
H1SA C1S H1SB 108.4 .
C1S' C1S' Cl1 108.7(3) 7_677
C1S' C1S' H1SC 109.9 7_677
Cl1 C1S' H1SC 109.9 .
C1S' C1S' H1SD 109.9 7_677
Cl1 C1S' H1SD 109.9 .
H1SC C1S' H1SD 108.3 .

loop_
_geom_bond_atom_site_label_1
_geom_bond_atom_site_label_2
_geom_bond_distance
_geom_bond_site_symmetry_2
O1 N2 1.3594(6) .
O1 N1 1.3882(6) .
O2 N4 1.3634(6) .
O2 N3 1.3835(6) .
O3 N6 1.3611(6) .
O3 N5 1.3865(6) .
O4 N8 1.3639(7) .
O4 N7 1.3857(6) .
N1 C1 1.3021(5) .
N2 C2 1.3075(5) .
N3 C3 1.3033(5) .
N4 C4 1.3097(5) .
N5 C5 1.3046(5) .
N6 C6 1.3075(5) .
N7 C7 1.3051(6) .
N8 C8 1.3069(6) .
N9 N10 1.2550(5) .
N9 C2 1.4001(5) .
N10 C3 1.4101(5) .
N11 N12 1.2527(5) .
N11 C4 1.4036(5) .
N12 C5 1.4136(5) .
N13 N14 1.2544(5) .
N13 C6 1.4022(6) .
N14 C7 1.4107(5) .
N15 N16 1.2515(5) .
N15 C8 1.4047(6) .
N16 C1 1.4113(5) .
C1 C2 1.4286(5) .
C3 C4 1.4305(5) .
C5 C6 1.4289(6) .
C7 C8 1.4330(6) .
Cl1 C1S' 1.802(3) .
Cl1 C1S 1.8090(10) .
C1S C1S 1.4989(19) 7_677
C1S H1SA 0.9900 .
C1S H1SB 0.9900 .
C1S' C1S' 1.506(5) 7_677
C1S' H1SC 0.9900 .
C1S' H1SD 0.9900 .

loop_
_geom_torsion_atom_site_label_1
_geom_torsion_atom_site_label_2
_geom_torsion_atom_site_label_3
_geom_torsion_atom_site_label_4
_geom_torsion
_geom_torsion_site_symmetry_4
N2 O1 N1 C1 -0.15(5) .
N1 O1 N2 C2 -0.33(5) .
N4 O2 N3 C3 0.17(5) .
N3 O2 N4 C4 0.27(5) .
N6 O3 N5 C5 0.21(5) .
N5 O3 N6 C6 -0.56(5) .
N8 O4 N7 C7 0.39(7) .
N7 O4 N8 C8 0.13(7) .
C2 N9 N10 C3 176.20(3) .
C4 N11 N12 C5 -178.23(3) .
C6 N13 N14 C7 175.26(3) .
C8 N15 N16 C1 -176.56(4) .
O1 N1 C1 N16 173.42(4) .
O1 N1 C1 C2 0.53(5) .
N15 N16 C1 N1 57.81(5) .
N15 N16 C1 C2 -130.71(4) .
O1 N2 C2 N9 177.55(4) .
O1 N2 C2 C1 0.64(5) .
N10 N9 C2 N2 -172.95(4) .
N10 N9 C2 C1 3.05(6) .
N1 C1 C2 N2 -0.77(5) .
N16 C1 C2 N2 -173.18(4) .
N1 C1 C2 N9 -177.06(4) .
N16 C1 C2 N9 10.53(7) .
O2 N3 C3 N10 -174.95(4) .
O2 N3 C3 C4 -0.52(5) .
N9 N10 C3 N3 -51.79(5) .
N9 N10 C3 C4 134.95(4) .
O2 N4 C4 N11 179.95(4) .
O2 N4 C4 C3 -0.58(5) .
N12 N11 C4 N4 171.48(4) .
N12 N11 C4 C3 -7.84(7) .
N3 C3 C4 N4 0.73(5) .
N10 C3 C4 N4 174.70(4) .
N3 C3 C4 N11 -179.90(5) .
N10 C3 C4 N11 -5.92(7) .
O3 N5 C5 N12 175.22(4) .
O3 N5 C5 C6 0.20(5) .
N11 N12 C5 N5 52.57(6) .
N11 N12 C5 C6 -133.39(4) .
O3 N6 C6 N13 177.52(4) .
O3 N6 C6 C5 0.66(5) .
N14 N13 C6 N6 -173.83(4) .
N14 N13 C6 C5 2.11(6) .
N5 C5 C6 N6 -0.57(5) .
N12 C5 C6 N6 -175.29(4) .
N5 C5 C6 N13 -176.79(4) .
N12 C5 C6 N13 8.49(7) .
O4 N7 C7 N14 -174.59(4) .
O4 N7 C7 C8 -0.72(6) .
N13 N14 C7 N7 -45.98(6) .
N13 N14 C7 C8 141.39(5) .
O4 N8 C8 N15 -179.26(5) .
O4 N8 C8 C7 -0.57(6) .
N16 N15 C8 N8 167.76(5) .
N16 N15 C8 C7 -10.55(7) .
N7 C7 C8 N8 0.85(6) .
N14 C7 C8 N8 174.31(5) .
N7 C7 C8 N15 179.28(5) .
N14 C7 C8 N15 -7.25(8) .
C1S' Cl1 C1S C1S -15.27(15) 7_677
C1S Cl1 C1S' C1S' 15.24(15) 7_677
